data_2000789
loop_
_publ_author_name
'Okabe, N.'
'Tatsumi, M.'
'Sasaki, Y.'

_publ_section_title
;
 Structure of <small>DL</small>-desthiobiotin
;
_journal_issue 7
_journal_name_full 'Acta Crystallographica Section C'
_journal_page_first 1326
_journal_page_last 1327
_journal_paper_doi 10.1107/S010827019101380X
_journal_volume 48
_journal_year 1992
_chemical_formula_sum 'C10 H18 N2 O3'
_chemical_formula_weight 214.26
_symmetry_cell_setting monoclinic
_symmetry_space_group_name_Hall '-P 2yab'
_symmetry_space_group_name_H-M 'P 1 21/a 1'
_cell_angle_alpha 90
_cell_angle_beta 93.140(10)
_cell_angle_gamma 90
_cell_formula_units_Z 4
_cell_length_a 9.149(2)
_cell_length_b 10.9340(10)
_cell_length_c 12.0640(10)
_cell_volume 1205.0(3)
_diffrn_radiation_type Cu
_diffrn_radiation_wavelength 1.54178
_exptl_absorpt_coefficient_mu 0.685
_exptl_crystal_density_diffrn 1.181
_exptl_crystal_F_000 464
_cod_data_source_file as0509.cif
_cod_data_source_block as0509a
_cod_original_cell_volume 1205.1(5)
_cod_database_code 2000789

loop_
_atom_site_label
_atom_site_fract_x
_atom_site_fract_y
_atom_site_fract_z
O(2') .4733(2) .48230(10) .34560(10)
O(10A) .8293(3) -.0014(2) 1.14910(10)
O(10B) .9365(3) .1647(3) 1.0928(2)
N(3') .5941(2) .3583(2) .4734(2)
N(1') .6120(2) .3172(2) .2987(2)
C(2') .5526(2) .3934(2) .3708(2)
C(2) .6820(3) .1701(2) .5674(2)
C(3) .7004(3) .2596(2) .4738(2)
C(4) .6764(3) .2106(2) .3539(2)
C(6) .7353(4) .2188(3) .6808(2)
C(5) .5791(4) .0993(3) .3387(2)
C(7) .7048(4) .1319(3) .7741(2)
C(8) .7865(4) .1629(3) .8830(2)
C(9) .7573(5) .0700(3) .9715(2)
C(10) .8507(4) .0844(3) 1.0758(2)
H(3') .583(2) .402(2) .523(2)
H(1') .564(3) .309(3) .233(3)
H(5A) .566(3) .084(3) .244(3)
H(5B) .633(3) .030(3) .370(2)
H(6B) .692(3) .288(3) .691(2)
H(7A) .739(3) .051(3) .751(2)
H(9A) .753(4) -.032(4) .951(3)
H(5C) .494(3) .109(3) .369(3)
H(2A) .729(3) .097(3) .557(2)
H(8B) .755(3) .241(3) .909(2)
H(6A) .849(4) .242(3) .682(3)
H(2B) .569(3) .148(2) .572(2)
H(4) .775(3) .191(2) .319(2)
H(3) .800(3) .297(2) .487(2)
H(10A) .889(3) .014(3) 1.218(3)
H(9B) .658(4) .059(4) .989(3)
H(7B) .604(3) .123(3) .783(2)
H(8A) .899(4) .158(3) .868(3)

loop_
_geom_bond_atom_site_label_1
_geom_bond_atom_site_label_2
_geom_bond_distance
O(2') C(2') 1.241(3)
O(10A) C(10) 1.311(3)
O(10B) C(10) 1.188(3)
N(3') C(2') 1.332(3)
N(3') C(3) 1.453(3)
N(1') C(2') 1.341(3)
N(1') C(4) 1.452(3)
C(2) C(3) 1.510(3)
C(2) C(6) 1.523(3)
C(3) C(4) 1.548(3)
C(4) C(5) 1.513(4)
C(6) C(7) 1.511(4)
C(7) C(8) 1.514(4)
C(8) C(9) 1.508(4)
C(9) C(10) 1.490(4)
